data_4131876
loop_
_publ_author_name
'Zheng, Qi'
'Vil\`a-Nadal, Laia'
'Lang, Zhongling'
'Chen, Jia-Jia'
'Long, De-Liang'
'Mathieson, Jennifer S.'
'Poblet, Josep M.'
'Cronin, Leroy'

_publ_section_title
;
 Self-Sorting of Heteroanions in the Assembly of Cross-Shaped
 Polyoxometalate Clusters.
;
_journal_issue 7
_journal_name_full 'Journal of the American Chemical Society'
_journal_page_first 2595
_journal_page_last 2601
_journal_paper_doi 10.1021/jacs.7b11982
_journal_volume 140
_journal_year 2018
_chemical_formula_sum 'C46 H248 N23 Na9 O254 P4 Se4 W64'
_chemical_formula_weight 17601.69
_space_group_crystal_system tetragonal
_space_group_IT_number 86
_space_group_name_Hall '-P 4bc'
_space_group_name_H-M_alt 'P 42/n :2'
_atom_sites_solution_primary direct
_atom_sites_solution_secondary difmap
_audit_creation_method SHELXL-2014/7
_cell_angle_alpha 90
_cell_angle_beta 90
_cell_angle_gamma 90
_cell_formula_units_Z 2
_cell_length_a 34.8679(16)
_cell_length_b 34.8679(16)
_cell_length_c 14.1884(9)
_cell_measurement_reflns_used 9638
_cell_measurement_temperature 150(2)
_cell_measurement_theta_max 26.3
_cell_measurement_theta_min 2.20
_cell_volume 17249.8(16)
_computing_cell_refinement Apex2
_computing_data_collection Apex2
_computing_data_reduction Apex2
_computing_molecular_graphics Diamond3
_computing_publication_material WinGX
_computing_structure_refinement 'SHELXL-2014/7 (Sheldrick, 2014)'
_computing_structure_solution 'SHELXS-2008 (Sheldrick, 2008)'
_diffrn_ambient_temperature 150(2)
_diffrn_measured_fraction_theta_full 1.000
_diffrn_measured_fraction_theta_max 1.000
_diffrn_measurement_device_type 'Bruker Apex II Quazar CCD'
_diffrn_measurement_method '\w & \p scans'
_diffrn_radiation_type MoK\a
_diffrn_radiation_wavelength 0.71073
_diffrn_reflns_av_R_equivalents 0.0646
_diffrn_reflns_av_unetI/netI 0.0295
_diffrn_reflns_Laue_measured_fraction_full 1.000
_diffrn_reflns_Laue_measured_fraction_max 1.000
_diffrn_reflns_limit_h_max 43
_diffrn_reflns_limit_h_min -43
_diffrn_reflns_limit_k_max 43
_diffrn_reflns_limit_k_min -43
_diffrn_reflns_limit_l_max 17
_diffrn_reflns_limit_l_min -17
_diffrn_reflns_number 253015
_diffrn_reflns_point_group_measured_fraction_full 1.000
_diffrn_reflns_point_group_measured_fraction_max 1.000
_diffrn_reflns_theta_full 25.242
_diffrn_reflns_theta_max 26.000
_diffrn_reflns_theta_min 1.656
_diffrn_source 'fine-focus sealed tube'
_exptl_absorpt_coefficient_mu 21.785
_exptl_absorpt_correction_T_max 0.0932
_exptl_absorpt_correction_T_min 0.0439
_exptl_absorpt_correction_type empirical
_exptl_absorpt_process_details SADABS
_exptl_crystal_colour colourless
_exptl_crystal_density_diffrn 3.389
_exptl_crystal_density_method none
_exptl_crystal_description block
_exptl_crystal_F_000 15496
_exptl_crystal_size_max 0.100
_exptl_crystal_size_mid 0.050
_exptl_crystal_size_min 0.040
_refine_diff_density_max 4.26
_refine_diff_density_min -2.64
_refine_diff_density_rms 0.36
_refine_ls_extinction_method none
_refine_ls_goodness_of_fit_ref 1.196
_refine_ls_hydrogen_treatment undef
_refine_ls_matrix_type full
_refine_ls_number_parameters 823
_refine_ls_number_reflns 16959
_refine_ls_number_restraints 8
_refine_ls_restrained_S_all 1.196
_refine_ls_R_factor_all 0.0788
_refine_ls_R_factor_gt 0.0588
_refine_ls_shift/su_max 0.001
_refine_ls_shift/su_mean 0.000
_refine_ls_structure_factor_coef Fsqd
_refine_ls_weighting_details 'w=1/[\s^2^(Fo^2^)+(0.0368P)^2^+1041.9592P] where P=(Fo^2^+2Fc^2^)/3'
_refine_ls_weighting_scheme calc
_refine_ls_wR_factor_gt 0.1309
_refine_ls_wR_factor_ref 0.1488
_reflns_Friedel_coverage 0.000
_reflns_number_gt 13742
_reflns_number_total 16959
_reflns_threshold_expression 'I > 2\s(I)'
_cod_data_source_file ja7b11982_si_005.cif
_cod_data_source_block qz3611c
_cod_original_cell_volume 17249.8(19)
_cod_original_sg_symbol_H-M 'P 42/n'
_cod_database_code 4131876
_shelx_shelxl_version_number 2014/7
_shelx_space_group_comment
;
The symmetry employed for this shelxl refinement is uniquely defined
by the following loop, which should always be used as a source of
symmetry information in preference to the above space-group names.
They are only intended as comments.
;
_shelx_estimated_absorpt_t_min 0.219
_shelx_estimated_absorpt_t_max 0.476

loop_
_space_group_symop_operation_xyz
'x, y, z'
'-x+1/2, -y+1/2, z'
'-y, x+1/2, z+1/2'
'y+1/2, -x, z+1/2'
'-x, -y, -z'
'x-1/2, y-1/2, -z'
'y, -x-1/2, -z-1/2'
'-y-1/2, x, -z-1/2'

loop_
_atom_site_label
_atom_site_type_symbol
_atom_site_fract_x
_atom_site_fract_y
_atom_site_fract_z
_atom_site_U_iso_or_equiv
_atom_site_adp_type
_atom_site_occupancy
_atom_site_site_symmetry_order
_atom_site_calc_flag
_atom_site_refinement_flags_posn
_atom_site_refinement_flags_occupancy
W1 W 0.57533(2) 0.42526(2) 0.17934(7) 0.0403(2) Uani 1 1 d . .
W2 W 0.61455(3) 0.39426(3) 0.41037(8) 0.0493(2) Uani 1 1 d . .
W3 W 0.67412(3) 0.38779(2) 0.19324(8) 0.0474(2) Uani 1 1 d . .
W4 W 0.60857(2) 0.50824(2) 0.07675(5) 0.03215(18) Uani 1 1 d . .
W5 W 0.55402(2) 0.51425(2) 0.27653(6) 0.03270(18) Uani 1 1 d . .
W6 W 0.59405(3) 0.48355(3) 0.50368(6) 0.0403(2) Uani 1 1 d . .
W7 W 0.68524(3) 0.44931(3) 0.51709(7) 0.0478(2) Uani 1 1 d . .
W8 W 0.74445(2) 0.44247(2) 0.30261(7) 0.0424(2) Uani 1 1 d . .
W9 W 0.70794(2) 0.47067(2) 0.08853(6) 0.03503(18) Uani 1 1 d . .
W10 W 0.64277(2) 0.60474(2) 0.12678(5) 0.02916(17) Uani 1 1 d . .
W11 W 0.58988(2) 0.61236(2) 0.32105(6) 0.03472(19) Uani 1 1 d . .
W12 W 0.63141(3) 0.58239(3) 0.55091(6) 0.0434(2) Uani 1 1 d . .
W13 W 0.72107(3) 0.54909(3) 0.56384(6) 0.0473(2) Uani 1 1 d . .
W14 W 0.78050(2) 0.54161(2) 0.34575(6) 0.03471(19) Uani 1 1 d . .
W15 W 0.74252(2) 0.56804(2) 0.14033(6) 0.02905(17) Uani 1 1 d . .
W16 W 0.79924(2) 0.64341(2) 0.26060(7) 0.0378(2) Uani 1 1 d . .
Se1 Se 0.65326(5) 0.48899(6) 0.29899(14) 0.0331(4) Uani 1 1 d . .
P1 P 0.68986(13) 0.59000(15) 0.3464(3) 0.0289(10) Uani 1 1 d . .
Na1 Na 0.7380(15) 0.7175(15) 0.229(4) 0.065(13) Uiso 0.2 1 d . P
Na1' Na 0.7500 0.7500 0.137(4) 0.084(16) Uiso 0.3 2 d S P
Na2 Na 0.7500 0.7500 -0.090(5) 0.062(18) Uiso 0.2 2 d S P
Na3 Na 0.6274(15) 0.6493(15) -0.126(4) 0.066(13) Uiso 0.2 1 d . P
Na4 Na 0.7023(17) 0.6478(17) -0.338(4) 0.052(15) Uiso 0.15 1 d . P
Na6 Na 0.6418(14) 0.6967(13) 0.518(3) 0.075(12) Uiso 0.25 1 d . P
Na7 Na 0.5848(19) 0.3096(19) 0.247(5) 0.086(18) Uiso 0.2 1 d . P
O1 O 0.5449(4) 0.3917(4) 0.1318(12) 0.051(4) Uani 1 1 d . .
O2 O 0.5968(5) 0.3499(5) 0.4400(14) 0.066(5) Uani 1 1 d . .
O3 O 0.6768(5) 0.3419(4) 0.1500(16) 0.069(5) Uani 1 1 d . .
O4 O 0.5979(4) 0.5247(4) -0.0333(10) 0.044(4) Uani 1 1 d . .
O5 O 0.5086(4) 0.5312(4) 0.2867(10) 0.044(3) Uani 1 1 d . .
O6 O 0.5628(5) 0.4920(5) 0.5926(11) 0.058(5) Uani 1 1 d . .
O7 O 0.7102(5) 0.4354(5) 0.6147(13) 0.068(5) Uani 1 1 d . .
O8 O 0.7892(5) 0.4256(5) 0.3240(14) 0.061(5) Uani 1 1 d . .
O9 O 0.7301(5) 0.4730(4) -0.0183(12) 0.052(4) Uani 1 1 d . .
O10 O 0.6306(4) 0.6112(4) 0.0121(11) 0.048(4) Uani 1 1 d . .
O11 O 0.5415(4) 0.6213(4) 0.3307(12) 0.051(4) Uani 1 1 d . .
O12 O 0.5950(5) 0.5767(5) 0.6326(12) 0.064(5) Uani 1 1 d . .
O13 O 0.7424(5) 0.5237(6) 0.6533(11) 0.073(6) Uani 1 1 d . .
O14 O 0.8215(4) 0.5160(4) 0.3646(12) 0.052(4) Uani 1 1 d . .
O15 O 0.7618(4) 0.5656(4) 0.0289(11) 0.047(4) Uani 1 1 d . .
O16 O 0.8044(4) 0.6806(4) 0.1822(12) 0.051(4) Uani 1 1 d . .
O17 O 0.5824(4) 0.4074(4) 0.3106(12) 0.047(4) Uani 1 1 d . .
O18 O 0.6506(5) 0.3818(4) 0.3174(14) 0.065(5) Uani 1 1 d . .
O19 O 0.6269(4) 0.4037(3) 0.1489(10) 0.045(4) Uani 1 1 d . .
O20 O 0.5836(4) 0.4587(4) 0.0747(11) 0.045(4) Uani 1 1 d . .
O21 O 0.5404(4) 0.4622(4) 0.2280(10) 0.039(3) Uani 1 1 d . .
O22 O 0.5848(5) 0.4273(4) 0.4824(11) 0.049(4) Uani 1 1 d . .
O23 O 0.6559(5) 0.4001(5) 0.4913(13) 0.065(5) Uani 1 1 d . .
O24 O 0.7223(4) 0.3941(4) 0.2515(13) 0.053(4) Uani 1 1 d . .
O25 O 0.6930(4) 0.4171(4) 0.0888(12) 0.051(4) Uani 1 1 d . .
O26 O 0.5639(4) 0.5249(4) 0.1432(9) 0.035(3) Uani 1 1 d . .
O27 O 0.5618(4) 0.4897(4) 0.3930(10) 0.039(3) Uani 1 1 d . .
O28 O 0.6373(5) 0.4646(5) 0.5742(11) 0.055(4) Uani 1 1 d . .
O29 O 0.7156(5) 0.4326(4) 0.4228(17) 0.089(8) Uani 1 1 d . .
O30 O 0.7502(4) 0.4547(4) 0.1678(11) 0.041(3) Uani 1 1 d . .
O31 O 0.6563(4) 0.4823(4) 0.0563(10) 0.038(3) Uani 1 1 d . .
O32 O 0.6130(4) 0.4827(4) 0.2332(9) 0.034(3) Uani 1 1 d . .
O33 O 0.6410(4) 0.4612(4) 0.3912(10) 0.041(3) Uani 1 1 d . .
O34 O 0.6822(4) 0.4578(3) 0.2430(10) 0.035(3) Uani 1 1 d . .
O35 O 0.6362(3) 0.5489(3) 0.1273(8) 0.028(3) Uani 1 1 d . .
O36 O 0.5841(4) 0.5538(4) 0.3098(9) 0.034(3) Uani 1 1 d . .
O37 O 0.6161(4) 0.5289(4) 0.4835(10) 0.039(3) Uani 1 1 d . .
O38 O 0.7002(4) 0.4979(4) 0.4993(10) 0.043(3) Uani 1 1 d . .
O39 O 0.7478(4) 0.4925(4) 0.3303(10) 0.039(3) Uani 1 1 d . .
O40 O 0.7128(4) 0.5206(3) 0.1329(9) 0.034(3) Uani 1 1 d . .
O41 O 0.5945(4) 0.6065(4) 0.1846(9) 0.033(3) Uani 1 1 d . .
O42 O 0.6038(4) 0.6023(4) 0.4462(10) 0.037(3) Uani 1 1 d . .
O43 O 0.6687(5) 0.5506(5) 0.6121(10) 0.055(4) Uani 1 1 d . .
O44 O 0.7585(4) 0.5444(4) 0.4671(11) 0.043(4) Uani 1 1 d . .
O45 O 0.7795(4) 0.5393(4) 0.2086(9) 0.035(3) Uani 1 1 d . .
O46 O 0.6959(3) 0.5946(3) 0.1172(8) 0.025(3) Uani 1 1 d . .
O47 O 0.6533(3) 0.5927(3) 0.2879(9) 0.030(3) Uani 1 1 d . .
O48 O 0.6814(3) 0.5742(4) 0.4432(9) 0.034(3) Uani 1 1 d . .
O49 O 0.7206(3) 0.5662(3) 0.2959(8) 0.028(3) Uani 1 1 d . .
O50 O 0.6524(4) 0.6552(3) 0.1615(11) 0.039(3) Uani 1 1 d . .
O51 O 0.8403(4) 0.6093(4) 0.1851(10) 0.039(3) Uani 1 1 d . .
O52 O 0.6511(5) 0.6256(5) 0.5842(13) 0.067(5) Uani 1 1 d . .
O53 O 0.7335(4) 0.5963(5) 0.5924(11) 0.058(4) Uani 1 1 d . .
O54 O 0.7974(4) 0.5898(4) 0.3409(11) 0.041(3) Uani 1 1 d . .
O55 O 0.7640(3) 0.6139(3) 0.1817(10) 0.035(3) Uani 1 1 d . .
O56 O 0.7666(4) 0.6630(4) 0.3404(13) 0.053(4) Uani 1 1 d . .
O57' O 0.7242(17) 0.8017(17) 0.014(4) 0.064(15) Uiso 0.3 1 d . P
O57 O 0.6785(10) 0.7816(10) -0.012(2) 0.059(9) Uiso 0.5 1 d . P
O58' O 0.6391(15) 0.7016(14) -0.028(3) 0.040(11) Uiso 0.3 1 d . P
O58 O 0.6176(10) 0.6928(9) -0.039(2) 0.053(8) Uiso 0.5 1 d . P
O59 O 0.4862(9) 0.4784(9) 0.075(2) 0.052(8) Uiso 0.5 1 d . P
O60 O 0.7283(11) 0.6773(11) 0.067(3) 0.072(10) Uiso 0.5 1 d . P
O63' O 0.4279(18) 0.5131(19) 0.210(4) 0.030(14) Uiso 0.2 1 d . P
O63 O 0.4379(12) 0.4935(13) 0.211(3) 0.031(9) Uiso 0.3 1 d . P
O65 O 0.7013(13) 0.7285(13) 0.031(3) 0.037(10) Uiso 0.3 1 d . P
O67 O 0.5418(14) 0.3024(14) 0.060(3) 0.043(11) Uiso 0.3 1 d . P
O67' O 0.5847(16) 0.3158(16) 0.079(4) 0.060(15) Uiso 0.3 1 d . P
O68 O 0.7149(19) 0.3378(19) 0.444(5) 0.075(18) Uiso 0.3 1 d . P
O71 O 0.7070(16) 0.7263(16) -0.160(4) 0.057(14) Uiso 0.3 1 d . P
O72 O 0.5991(16) 0.5870(16) -0.181(4) 0.056(14) Uiso 0.3 1 d . P
O73 O 0.715(3) 0.274(3) 0.199(8) 0.09(3) Uiso 0.2 1 d . P
O73' O 0.736(3) 0.289(3) 0.045(8) 0.08(3) Uiso 0.2 1 d . P
O77 O 0.780(3) 0.380(3) 0.060(7) 0.10(3) Uiso 0.25 1 d . P
O78 O 0.601(3) 0.652(3) -0.208(7) 0.07(2) Uiso 0.2 1 d . P
O79 O 0.693(3) 0.721(3) -0.253(7) 0.08(3) Uiso 0.2 1 d . P
O81 O 0.763(3) 0.322(3) 0.300(9) 0.10(3) Uiso 0.2 1 d . P
O91 O 0.679(2) 0.377(2) -0.082(6) 0.05(2) Uiso 0.2 1 d . P
N1 N 0.4794(6) 0.6720(6) 0.3616(15) 0.050(5) Uiso 0.9 1 d D P
N2 N 0.5077(9) 0.5667(8) 0.6135(19) 0.104(9) Uiso 1 1 d D .
N3 N 0.5263(8) 0.5952(9) 0.073(2) 0.080(9) Uiso 0.8 1 d D P
N4 N 0.6486(16) 0.5154(13) 0.782(4) 0.045(14) Uiso 0.3 1 d D P
C1 C 0.4504(12) 0.6427(12) 0.327(4) 0.125(16) Uiso 0.9 1 d D P
C2 C 0.4903(13) 0.6757(14) 0.462(2) 0.114(15) Uiso 0.9 1 d D P
C3 C 0.5094(10) 0.6062(8) 0.654(3) 0.093(10) Uiso 1 1 d D .
C4 C 0.5090(9) 0.5642(9) 0.5089(19) 0.079(9) Uiso 1 1 d D .
C5 C 0.4850(9) 0.5914(14) 0.100(3) 0.098(14) Uiso 0.8 1 d D P
C6 C 0.5387(13) 0.6119(12) -0.019(2) 0.092(13) Uiso 0.8 1 d D P
C7 C 0.6691(16) 0.5457(15) 0.837(4) 0.031(13) Uiso 0.3 1 d D P
C8 C 0.665(2) 0.4768(16) 0.798(5) 0.047(18) Uiso 0.3 1 d D P

loop_
_atom_site_aniso_label
_atom_site_aniso_U_11
_atom_site_aniso_U_22
_atom_site_aniso_U_33
_atom_site_aniso_U_23
_atom_site_aniso_U_13
_atom_site_aniso_U_12
W1 0.0371(4) 0.0329(4) 0.0508(5) -0.0088(4) -0.0063(4) -0.0092(3)
W2 0.0497(5) 0.0371(5) 0.0611(6) 0.0125(4) -0.0052(5) -0.0133(4)
W3 0.0438(5) 0.0256(4) 0.0728(7) -0.0055(4) -0.0025(5) -0.0019(3)
W4 0.0315(4) 0.0369(4) 0.0280(4) -0.0060(3) -0.0068(3) -0.0052(3)
W5 0.0262(4) 0.0344(4) 0.0375(4) -0.0050(3) -0.0015(3) -0.0074(3)
W6 0.0415(5) 0.0469(5) 0.0324(4) 0.0049(4) 0.0008(4) -0.0170(4)
W7 0.0491(5) 0.0475(5) 0.0467(5) 0.0204(4) -0.0137(4) -0.0116(4)
W8 0.0347(4) 0.0283(4) 0.0643(6) 0.0080(4) -0.0090(4) 0.0013(3)
W9 0.0334(4) 0.0294(4) 0.0422(5) -0.0086(3) 0.0008(3) -0.0001(3)
W10 0.0254(4) 0.0280(4) 0.0341(4) 0.0013(3) -0.0062(3) 0.0023(3)
W11 0.0266(4) 0.0305(4) 0.0470(5) -0.0068(3) 0.0036(3) -0.0011(3)
W12 0.0459(5) 0.0518(5) 0.0327(4) -0.0107(4) 0.0067(4) -0.0161(4)
W13 0.0453(5) 0.0647(6) 0.0318(4) 0.0043(4) -0.0126(4) -0.0167(4)
W14 0.0273(4) 0.0322(4) 0.0446(5) 0.0054(3) -0.0105(3) -0.0015(3)
W15 0.0251(4) 0.0268(4) 0.0352(4) 0.0013(3) 0.0005(3) 0.0021(3)
W16 0.0260(4) 0.0284(4) 0.0591(5) -0.0005(4) -0.0020(4) -0.0027(3)
Se1 0.0320(10) 0.0357(10) 0.0315(10) 0.0020(8) -0.0037(8) -0.0023(8)
P1 0.026(2) 0.041(3) 0.019(2) -0.0010(19) 0.0016(18) 0.002(2)
O1 0.048(9) 0.038(8) 0.068(11) -0.013(8) -0.008(8) -0.018(7)
O2 0.068(11) 0.045(10) 0.086(13) 0.016(9) 0.002(10) -0.021(8)
O3 0.048(10) 0.033(8) 0.126(17) -0.011(10) -0.001(10) -0.007(7)
O4 0.040(8) 0.056(9) 0.035(8) -0.005(7) -0.014(6) -0.011(7)
O5 0.032(7) 0.057(9) 0.041(8) 0.003(7) -0.002(6) -0.007(7)
O6 0.057(10) 0.072(11) 0.043(9) 0.004(8) 0.000(8) -0.038(9)
O7 0.052(10) 0.081(13) 0.073(12) 0.038(10) -0.027(9) -0.018(9)
O8 0.043(9) 0.050(10) 0.089(13) 0.009(9) -0.009(9) 0.001(7)
O9 0.053(9) 0.041(8) 0.062(10) -0.012(8) 0.002(8) -0.013(7)
O10 0.041(8) 0.051(9) 0.051(9) 0.018(7) -0.010(7) 0.007(7)
O11 0.037(8) 0.050(9) 0.066(11) -0.011(8) 0.002(7) -0.002(7)
O12 0.071(12) 0.075(12) 0.045(10) -0.007(9) 0.011(9) -0.014(9)
O13 0.058(11) 0.127(17) 0.033(9) 0.025(10) -0.027(8) -0.033(11)
O14 0.033(8) 0.047(9) 0.074(11) 0.008(8) -0.015(8) 0.008(6)
O15 0.045(9) 0.048(9) 0.048(9) 0.006(7) 0.015(7) 0.014(7)
O16 0.034(8) 0.041(8) 0.079(12) 0.003(8) -0.009(8) -0.012(6)
O17 0.028(7) 0.024(7) 0.089(12) -0.003(7) -0.015(7) -0.009(5)
O18 0.070(11) 0.024(7) 0.101(14) 0.010(8) -0.039(10) -0.013(7)
O19 0.066(10) 0.012(6) 0.058(9) -0.004(6) -0.043(8) -0.009(6)
O20 0.034(8) 0.052(9) 0.049(9) -0.019(7) -0.006(7) -0.009(6)
O21 0.038(8) 0.040(8) 0.039(8) -0.013(6) -0.008(6) -0.009(6)
O22 0.063(10) 0.041(8) 0.044(9) 0.018(7) 0.002(7) -0.021(7)
O23 0.071(12) 0.048(10) 0.075(12) 0.029(9) 0.001(10) -0.013(8)
O24 0.043(9) 0.035(8) 0.080(12) -0.004(8) 0.001(8) 0.006(7)
O25 0.044(9) 0.044(9) 0.066(11) -0.024(8) 0.012(8) 0.002(7)
O26 0.035(7) 0.038(7) 0.031(7) 0.000(6) -0.001(6) -0.006(6)
O27 0.038(8) 0.033(7) 0.048(8) -0.003(6) -0.003(6) -0.013(6)
O28 0.055(10) 0.059(10) 0.050(10) 0.011(8) 0.002(8) -0.022(8)
O29 0.065(11) 0.030(8) 0.17(2) 0.049(11) -0.079(13) -0.020(8)
O30 0.034(7) 0.031(7) 0.058(9) -0.004(7) -0.001(7) 0.003(6)
O31 0.037(7) 0.036(7) 0.041(8) -0.004(6) -0.004(6) 0.007(6)
O32 0.029(7) 0.042(8) 0.031(7) -0.002(6) -0.006(6) -0.004(6)
O33 0.034(7) 0.041(8) 0.049(9) 0.010(7) -0.013(6) -0.018(6)
O34 0.038(7) 0.022(6) 0.046(8) 0.004(6) 0.001(6) 0.001(5)
O35 0.026(6) 0.030(6) 0.026(6) 0.000(5) -0.008(5) -0.004(5)
O36 0.033(7) 0.039(7) 0.031(7) -0.004(6) -0.007(6) -0.012(6)
O37 0.041(8) 0.038(8) 0.038(8) -0.004(6) 0.002(6) -0.016(6)
O38 0.038(8) 0.046(8) 0.045(9) 0.011(7) -0.010(7) -0.003(6)
O39 0.044(8) 0.026(7) 0.046(8) 0.005(6) -0.014(7) -0.003(6)
O40 0.042(8) 0.022(6) 0.038(7) 0.003(6) 0.001(6) 0.001(5)
O41 0.029(7) 0.033(7) 0.037(7) 0.003(6) 0.002(6) 0.000(5)
O42 0.032(7) 0.032(7) 0.046(8) -0.003(6) 0.002(6) -0.006(6)
O43 0.059(10) 0.082(12) 0.022(7) -0.006(7) -0.002(7) -0.020(9)
O44 0.031(7) 0.043(8) 0.055(9) 0.012(7) -0.021(7) -0.012(6)
O45 0.038(7) 0.032(7) 0.037(8) 0.006(6) 0.000(6) -0.005(6)
O46 0.022(6) 0.025(6) 0.028(6) 0.005(5) 0.000(5) -0.003(5)
O47 0.029(7) 0.031(7) 0.029(7) -0.006(5) -0.003(5) 0.000(5)
O48 0.024(6) 0.042(8) 0.037(7) -0.003(6) 0.000(6) -0.012(6)
O49 0.030(6) 0.031(7) 0.025(6) -0.001(5) -0.010(5) 0.006(5)
O50 0.033(7) 0.018(6) 0.066(10) -0.004(6) 0.003(7) 0.000(5)
O51 0.035(7) 0.030(7) 0.053(9) -0.003(6) -0.004(7) -0.001(6)
O52 0.071(12) 0.070(12) 0.061(11) -0.024(9) 0.003(9) -0.027(9)
O53 0.047(9) 0.079(12) 0.049(9) -0.007(9) -0.011(8) -0.030(8)
O54 0.035(7) 0.031(7) 0.059(9) 0.002(7) -0.006(7) -0.009(6)
O55 0.023(6) 0.027(7) 0.056(9) 0.003(6) 0.001(6) -0.007(5)
O56 0.023(7) 0.045(9) 0.090(13) -0.012(8) -0.007(7) 0.001(6)

loop_
_atom_type_symbol
_atom_type_description
_atom_type_scat_dispersion_real
_atom_type_scat_dispersion_imag
_atom_type_scat_source
W W -0.8490 6.8722 'International Tables Vol C Tables 4.2.6.8 and 6.1.1.4'
Se Se -0.0929 2.2259 'International Tables Vol C Tables 4.2.6.8 and 6.1.1.4'
P P 0.1023 0.0942 'International Tables Vol C Tables 4.2.6.8 and 6.1.1.4'
Na Na 0.0362 0.0249 'International Tables Vol C Tables 4.2.6.8 and 6.1.1.4'
O O 0.0106 0.0060 'International Tables Vol C Tables 4.2.6.8 and 6.1.1.4'
N N 0.0061 0.0033 'International Tables Vol C Tables 4.2.6.8 and 6.1.1.4'
C C 0.0033 0.0016 'International Tables Vol C Tables 4.2.6.8 and 6.1.1.4'
H H 0.0000 0.0000 'International Tables Vol C Tables 4.2.6.8 and 6.1.1.4'

loop_
_geom_angle_atom_site_label_1
_geom_angle_atom_site_label_2
_geom_angle_atom_site_label_3
_geom_angle
_geom_angle_site_symmetry_1
_geom_angle_site_symmetry_3
O1 W1 O21 102.0(7) . .
O1 W1 O20 101.8(7) . .
O21 W1 O20 88.0(6) . .
O1 W1 O17 103.4(7) . .
O21 W1 O17 87.2(6) . .
O20 W1 O17 154.8(5) . .
O1 W1 O19 102.4(6) . .
O21 W1 O19 155.5(5) . .
O20 W1 O19 85.8(6) . .
O17 W1 O19 88.4(6) . .
O1 W1 O32 170.1(6) . .
O21 W1 O32 71.7(5) . .
O20 W1 O32 70.8(5) . .
O17 W1 O32 84.2(5) . .
O19 W1 O32 84.0(4) . .
O2 W2 O23 103.1(8) . .
O2 W2 O22 102.8(8) . .
O23 W2 O22 91.5(8) . .
O2 W2 O17 101.1(7) . .
O23 W2 O17 155.7(6) . .
O22 W2 O17 85.9(7) . .
O2 W2 O18 101.9(8) . .
O23 W2 O18 86.5(8) . .
O22 W2 O18 155.0(6) . .
O17 W2 O18 85.7(7) . .
O2 W2 O33 172.0(7) . .
O23 W2 O33 71.4(6) . .
O22 W2 O33 72.0(5) . .
O17 W2 O33 84.8(5) . .
O18 W2 O33 83.8(6) . .
O3 W3 O19 102.0(7) . .
O3 W3 O24 102.5(7) . .
O19 W3 O24 155.2(6) . .
O3 W3 O25 101.7(8) . .
O19 W3 O25 83.3(7) . .
O24 W3 O25 88.3(7) . .
O3 W3 O18 104.2(8) . .
O19 W3 O18 88.0(7) . .
O24 W3 O18 89.5(7) . .
O25 W3 O18 153.9(6) . .
O4 W4 O35 102.1(6) . .
O4 W4 O26 99.9(6) . .
O35 W4 O26 90.0(5) . .
O4 W4 O31 102.1(7) . .
O35 W4 O31 88.2(5) . .
O26 W4 O31 157.8(6) . .
O4 W4 O20 100.8(6) . .
O35 W4 O20 157.0(6) . .
O26 W4 O20 84.9(6) . .
O31 W4 O20 88.2(6) . .
O4 W4 O32 170.8(6) . .
O35 W4 O32 83.9(5) . .
O26 W4 O32 73.0(5) . .
O31 W4 O32 84.8(5) . .
O20 W4 O32 73.2(5) . .
O5 W5 O36 104.7(7) . .
O5 W5 O27 102.6(6) . .
O36 W5 O27 92.0(6) . .
O5 W5 O26 100.4(6) . .
O36 W5 O26 90.3(6) . .
O27 W5 O26 155.5(6) . .
O5 W5 O21 97.1(6) . .
O36 W5 O21 158.0(6) . .
O27 W5 O21 85.6(6) . .
O26 W5 O21 83.2(6) . .
O5 W5 O32 167.6(6) . .
O36 W5 O32 85.4(5) . .
O27 W5 O32 83.9(5) . .
O26 W5 O32 71.9(5) . .
O21 W5 O32 72.6(5) . .
O6 W6 O37 104.1(7) . .
O6 W6 O28 100.2(8) . .
O37 W6 O28 92.8(6) . .
O6 W6 O27 102.1(7) . .
O37 W6 O27 91.3(6) . .
O28 W6 O27 155.6(7) . .
O6 W6 O22 100.2(7) . .
O37 W6 O22 155.7(6) . .
O28 W6 O22 82.5(7) . .
O27 W6 O22 83.8(6) . .
O6 W6 O33 170.0(7) . .
O37 W6 O33 83.5(5) . .
O28 W6 O33 72.6(6) . .
O27 W6 O33 84.0(5) . .
O22 W6 O33 72.3(5) . .
O7 W7 O38 103.6(7) . .
O7 W7 O29 102.3(9) . .
O38 W7 O29 91.8(7) . .
O7 W7 O28 100.3(8) . .
O38 W7 O28 92.8(7) . .
O29 W7 O28 155.2(7) . .
O7 W7 O23 99.4(8) . .
O38 W7 O23 157.0(7) . .
O29 W7 O23 83.6(7) . .
O28 W7 O23 82.7(7) . .
O7 W7 O33 169.3(6) . .
O38 W7 O33 85.3(5) . .
O29 W7 O33 83.1(6) . .
O28 W7 O33 73.1(6) . .
O23 W7 O33 71.8(6) . .
O8 W8 O39 103.8(7) . .
O8 W8 O30 98.9(8) . .
O39 W8 O30 89.7(6) . .
O8 W8 O24 97.4(7) . .
O39 W8 O24 158.3(6) . .
O30 W8 O24 82.5(6) . .
O8 W8 O29 104.5(8) . .
O39 W8 O29 90.8(7) . .
O30 W8 O29 155.8(6) . .
O24 W8 O29 88.2(7) . .
O8 W8 O34 167.7(7) . .
O39 W8 O34 85.3(5) . .
O30 W8 O34 72.6(5) . .
O24 W8 O34 73.1(5) . .
O29 W8 O34 83.3(5) . .
O9 W9 O40 102.5(6) . .
O9 W9 O31 101.8(7) . .
O40 W9 O31 88.1(6) . .
O9 W9 O30 100.7(7) . .
O40 W9 O30 90.2(6) . .
O31 W9 O30 157.3(6) . .
O9 W9 O25 99.7(7) . .
O40 W9 O25 157.8(6) . .
O31 W9 O25 87.3(6) . .
O30 W9 O25 85.7(6) . .
O9 W9 O34 170.8(6) . .
O40 W9 O34 84.2(5) . .
O31 W9 O34 84.6(5) . .
O30 W9 O34 72.7(5) . .
O25 W9 O34 73.7(6) . .
O10 W10 O50 99.9(7) . .
O10 W10 O41 101.0(6) . .
O50 W10 O41 90.9(6) . .
O10 W10 O46 101.6(6) . .
O50 W10 O46 91.1(5) . .
O41 W10 O46 156.6(5) . .
O10 W10 O35 96.1(6) . .
O50 W10 O35 163.9(6) . .
O41 W10 O35 85.7(5) . .
O46 W10 O35 85.9(5) . .
O10 W10 O47 174.0(6) . .
O50 W10 O47 83.3(6) . .
O41 W10 O47 73.8(5) . .
O46 W10 O47 83.3(5) . .
O35 W10 O47 80.6(5) . .
O11 W11 O51 102.0(7) . 7_576
O11 W11 O42 102.2(7) . .
O51 W11 O42 97.0(6) 7_576 .
O11 W11 O41 100.3(7) . .
O51 W11 O41 91.0(6) 7_576 .
O42 W11 O41 153.9(5) . .
O11 W11 O36 95.2(6) . .
O51 W11 O36 161.8(6) 7_576 .
O42 W11 O36 85.0(5) . .
O41 W11 O36 80.0(5) . .
O11 W11 O47 170.4(6) . .
O51 W11 O47 84.5(5) 7_576 .
O42 W11 O47 83.8(5) . .
O41 W11 O47 72.2(5) . .
O36 W11 O47 77.8(5) . .
O52 W12 O12 102.1(8) . .
O52 W12 O42 95.6(8) . .
O12 W12 O42 101.2(7) . .
O52 W12 O43 96.3(8) . .
O12 W12 O43 97.4(8) . .
O42 W12 O43 155.3(6) . .
O52 W12 O37 167.0(7) . .
O12 W12 O37 90.9(7) . .
O42 W12 O37 81.1(5) . .
O43 W12 O37 82.5(6) . .
O52 W12 O48 89.3(7) . .
O12 W12 O48 166.3(7) . .
O42 W12 O48 84.9(5) . .
O43 W12 O48 73.7(6) . .
O37 W12 O48 77.9(5) . .
O52 W12 Na4 23.1(12) . 1_556
O12 W12 Na4 106.0(11) . 1_556
O42 W12 Na4 116.4(10) . 1_556
O43 W12 Na4 73.2(11) . 1_556
O37 W12 Na4 151.8(10) . 1_556
O48 W12 Na4 81.7(10) . 1_556
O13 W13 O53 101.9(9) . .
O13 W13 O44 101.1(8) . .
O53 W13 O44 94.5(7) . .
O13 W13 O43 99.2(8) . .
O53 W13 O43 97.1(7) . .
O44 W13 O43 153.9(6) . .
O13 W13 O38 91.9(8) . .
O53 W13 O38 166.1(7) . .
O44 W13 O38 81.5(6) . .
O43 W13 O38 81.6(6) . .
O13 W13 O48 167.9(6) . .
O53 W13 O48 87.9(6) . .
O44 W13 O48 84.9(5) . .
O43 W13 O48 72.4(5) . .
O38 W13 O48 78.5(5) . .
O14 W14 O54 102.7(7) . .
O14 W14 O44 103.0(7) . .
O54 W14 O44 97.0(6) . .
O14 W14 O45 98.6(7) . .
O54 W14 O45 90.4(6) . .
O44 W14 O45 155.0(5) . .
O14 W14 O39 92.7(6) . .
O54 W14 O39 163.5(6) . .
O44 W14 O39 85.1(6) . .
O45 W14 O39 81.3(5) . .
O14 W14 O49 167.5(6) . .
O54 W14 O49 86.5(5) . .
O44 W14 O49 84.0(5) . .
O45 W14 O49 72.6(5) . .
O39 W14 O49 77.4(5) . .
O15 W15 O55 100.1(7) . .
O15 W15 O45 100.3(6) . .
O55 W15 O45 91.2(6) . .
O15 W15 O46 101.5(6) . .
O55 W15 O46 88.9(5) . .
O45 W15 O46 157.9(5) . .
O15 W15 O40 96.7(7) . .
O55 W15 O40 163.2(6) . .
O45 W15 O40 86.5(5) . .
O46 W15 O40 87.1(5) . .
O15 W15 O49 174.2(6) . .
O55 W15 O49 81.8(5) . .
O45 W15 O49 74.1(5) . .
O46 W15 O49 84.0(5) . .
O40 W15 O49 81.6(5) . .
O16 W16 O56 101.2(8) . .
O16 W16 O55 95.3(6) . .
O56 W16 O55 99.7(6) . .
O16 W16 O50 99.2(6) . 8_756
O56 W16 O50 95.7(6) . 8_756
O55 W16 O50 156.4(5) . 8_756
O16 W16 O51 91.4(7) . .
O56 W16 O51 167.3(7) . .
O55 W16 O51 80.9(5) . .
O50 W16 O51 80.2(5) 8_756 .
O16 W16 O54 169.7(7) . .
O56 W16 O54 88.7(7) . .
O55 W16 O54 80.3(5) . .
O50 W16 O54 82.3(5) 8_756 .
O51 W16 O54 78.8(5) . .
O16 W16 Na1 45.8(11) . 8_756
O56 W16 Na1 58.3(11) . 8_756
O55 W16 Na1 115.6(10) . 8_756
O50 W16 Na1 87.7(10) 8_756 8_756
O51 W16 Na1 133.0(10) . 8_756
O54 W16 Na1 144.4(10) . 8_756
O16 W16 Na1 53.5(11) . .
O56 W16 Na1 51.3(11) . .
O55 W16 Na1 86.0(10) . .
O50 W16 Na1 117.6(10) 8_756 .
O51 W16 Na1 141.2(10) . .
O54 W16 Na1 134.6(10) . .
Na1 W16 Na1 31.1(16) 8_756 .
O34 Se1 O33 98.5(7) . .
O34 Se1 O32 98.8(7) . .
O33 Se1 O32 98.2(6) . .
O48 P1 O47 110.8(7) . .
O48 P1 O49 111.4(7) . .
O47 P1 O49 111.3(7) . .
Na1' Na1 Na1 78(3) . 8_756
Na1' Na1 Na1 77(3) . 7_576
Na1 Na1 Na1 84(2) 8_756 7_576
Na1' Na1 Na1' 105(3) . 7_576
Na1 Na1 Na1' 51(3) 8_756 7_576
Na1 Na1 Na1' 51(2) 7_576 7_576
Na1' Na1 Na1 47(2) . 2_665
Na1 Na1 Na1 48.0(10) 8_756 2_665
Na1 Na1 Na1 48.0(10) 7_576 2_665
Na1' Na1 Na1 57.4(16) 7_576 2_665
Na1' Na1 O16 139(3) . 7_576
Na1 Na1 O16 131(4) 8_756 7_576
Na1 Na1 O16 77(3) 7_576 7_576
Na1' Na1 O16 83.1(19) 7_576 7_576
Na1 Na1 O16 125(3) 2_665 7_576
Na1' Na1 O56 143(3) . .
Na1 Na1 O56 77(3) 8_756 .
Na1 Na1 O56 125(4) 7_576 .
Na1' Na1 O56 78.0(18) 7_576 .
Na1 Na1 O56 123(2) 2_665 .
O16 Na1 O56 77.5(16) 7_576 .
Na1' Na1 O60 75(2) . .
Na1 Na1 O60 126(4) 8_756 .
Na1 Na1 O60 132(4) 7_576 .
Na1' Na1 O60 176(3) 7_576 .
Na1 Na1 O60 121.8(14) 2_665 .
O16 Na1 O60 100(2) 7_576 .
O56 Na1 O60 100.4(19) . .
Na1' Na1 O16 85(2) . .
Na1 Na1 O16 62(3) 8_756 .
Na1 Na1 O16 145(3) 7_576 .
Na1' Na1 O16 107(2) 7_576 .
Na1 Na1 O16 99(3) 2_665 .
O16 Na1 O16 131(2) 7_576 .
O56 Na1 O16 59.4(12) . .
O60 Na1 O16 69.8(16) . .
Na1' Na1 O56 81(2) . 7_576
Na1 Na1 O56 145(3) 8_756 7_576
Na1 Na1 O56 65(3) 7_576 7_576
Na1' Na1 O56 111(2) 7_576 7_576
Na1 Na1 O56 98(3) 2_665 7_576
O16 Na1 O56 59.7(12) 7_576 7_576
O56 Na1 O56 133(2) . 7_576
O60 Na1 O56 72.0(16) . 7_576
O16 Na1 O56 142(2) . 7_576
Na1' Na1 W16 112(2) . 7_576
Na1 Na1 W16 154(4) 8_756 7_576
Na1 Na1 W16 75(3) 7_576 7_576
Na1' Na1 W16 103.6(19) 7_576 7_576
Na1 Na1 W16 120(3) 2_665 7_576
O16 Na1 W16 29.7(7) 7_576 7_576
O56 Na1 W16 102.7(16) . 7_576
O60 Na1 W16 79.8(15) . 7_576
O16 Na1 W16 139.6(19) . 7_576
O56 Na1 W16 31.3(6) 7_576 7_576
Na1' Na1 W16 116(2) . .
Na1 Na1 W16 74(3) 8_756 .
Na1 Na1 W16 150(4) 7_576 .
Na1' Na1 W16 99.1(18) 7_576 .
Na1 Na1 W16 120(3) 2_665 .
O16 Na1 W16 102.0(17) 7_576 .
O56 Na1 W16 30.7(7) . .
O60 Na1 W16 78.2(15) . .
O16 Na1 W16 30.3(7) . .
O56 Na1 W16 140.6(19) 7_576 .
W16 Na1 W16 118.9(15) 7_576 .
Na1 Na1' Na1 85(4) 2_665 .
Na1 Na1' Na1 52(2) 2_665 8_756
Na1 Na1' Na1 52(2) . 8_756
Na1 Na1' Na1 52(2) 2_665 7_576
Na1 Na1' Na1 52(2) . 7_576
Na1 Na1' Na1 65(3) 8_756 7_576
Na1 Na1' O65 96(2) 2_665 2_665
Na1 Na1' O65 146(2) . 2_665
Na1 Na1' O65 103.4(18) 8_756 2_665
Na1 Na1' O65 146(2) 7_576 2_665
Na1 Na1' O65 146(2) 2_665 .
Na1 Na1' O65 96(2) . .
Na1 Na1' O65 146(2) 8_756 .
Na1 Na1' O65 103.4(18) 7_576 .
O65 Na1' O65 102(3) 2_665 .
Na1 Na1' O57' 98(2) 2_665 .
Na1 Na1' O57' 146(2) . .
Na1 Na1' O57' 148(2) 8_756 .
Na1 Na1' O57' 105.0(19) 7_576 .
O65 Na1' O57' 67(2) 2_665 .
O65 Na1' O57' 64(2) . .
Na1 Na1' O57' 146(2) 2_665 2_665
Na1 Na1' O57' 98(2) . 2_665
Na1 Na1' O57' 105.0(19) 8_756 2_665
Na1 Na1' O57' 148(2) 7_576 2_665
O65 Na1' O57' 64(2) 2_665 2_665
O65 Na1' O57' 67(2) . 2_665
O57' Na1' O57' 98(3) . 2_665
Na1 Na1' O60 153(3) 2_665 .
Na1 Na1' O60 68.1(19) . .
Na1 Na1' O60 105.5(17) 8_756 .
Na1 Na1' O60 109.3(18) 7_576 .
O65 Na1' O60 104(2) 2_665 .
O65 Na1' O60 46.1(14) . .
O57' Na1' O60 106(2) . .
O57' Na1' O60 41.6(16) 2_665 .
Na1 Na1' O60 68.1(19) 2_665 2_665
Na1 Na1' O60 153(3) . 2_665
Na1 Na1' O60 109.3(18) 8_756 2_665
Na1 Na1' O60 105.5(17) 7_576 2_665
O65 Na1' O60 46.1(14) 2_665 2_665
O65 Na1' O60 104(2) . 2_665
O57' Na1' O60 41.6(16) . 2_665
O57' Na1' O60 106(2) 2_665 2_665
O60 Na1' O60 139(3) . 2_665
Na1 Na1' Na1' 43(2) 2_665 7_576
Na1 Na1' Na1' 43(2) . 7_576
Na1 Na1' Na1' 32.6(16) 8_756 7_576
Na1 Na1' Na1' 32.6(16) 7_576 7_576
O65 Na1' Na1' 129.1(16) 2_665 7_576
O65 Na1' Na1' 129.1(16) . 7_576
O57' Na1' Na1' 131.1(16) . 7_576
O57' Na1' Na1' 131.0(16) 2_665 7_576
O60 Na1' Na1' 110.7(14) . 7_576
O60 Na1' Na1' 110.7(14) 2_665 7_576
Na1 Na1' Na2 137(2) 2_665 .
Na1 Na1' Na2 137(2) . .
Na1 Na1' Na2 147.4(16) 8_756 .
Na1 Na1' Na2 147.4(16) 7_576 .
O65 Na1' Na2 50.9(16) 2_665 .
O65 Na1' Na2 50.9(16) . .
O57' Na1' Na2 48.9(16) . .
O57' Na1' Na2 49.0(16) 2_665 .
O60 Na1' Na2 69.3(14) . .
O60 Na1' Na2 69.3(14) 2_665 .
Na1' Na1' Na2 180.00(2) 7_576 .
O71 Na2 O71 119(5) 2_665 .
O71 Na2 O57' 106(2) 2_665 .
O71 Na2 O57' 109(2) . .
O71 Na2 O57' 109(2) 2_665 2_665
O71 Na2 O57' 106(2) . 2_665
O57' Na2 O57' 108(4) . 2_665
O71 Na2 O65 73(2) 2_665 2_665
O71 Na2 O65 167(4) . 2_665
O57' Na2 O65 68(2) . 2_665
O57' Na2 O65 65(2) 2_665 2_665
O71 Na2 O65 167(4) 2_665 .
O71 Na2 O65 73(2) . .
O57' Na2 O65 65(2) . .
O57' Na2 O65 68(2) 2_665 .
O65 Na2 O65 95(3) 2_665 .
O71 Na2 O57 132.4(18) 2_665 .
O71 Na2 O57 72.9(18) . .
O57' Na2 O57 37.1(16) . .
O57' Na2 O57 111(3) 2_665 .
O65 Na2 O57 102(2) 2_665 .
O65 Na2 O57 44.5(13) . .
O71 Na2 O57 72.9(18) 2_665 2_665
O71 Na2 O57 132.4(18) . 2_665
O57' Na2 O57 111(3) . 2_665
O57' Na2 O57 37.1(16) 2_665 2_665
O65 Na2 O57 44.5(13) 2_665 2_665
O65 Na2 O57 102(2) . 2_665
O57 Na2 O57 136(3) . 2_665
O71 Na2 Na1' 120(2) 2_665 .
O71 Na2 Na1' 120(2) . .
O57' Na2 Na1' 54(2) . .
O57' Na2 Na1' 54(2) 2_665 .
O65 Na2 Na1' 47.3(16) 2_665 .
O65 Na2 Na1' 47.3(16) . .
O57 Na2 Na1' 68.0(15) . .
O57 Na2 Na1' 68.0(15) 2_665 .
O71 Na2 Na4 111(2) 2_665 7_575
O71 Na2 Na4 51.7(19) . 7_575
O57' Na2 Na4 62.3(16) . 7_575
O57' Na2 Na4 140(2) 2_665 7_575
O65 Na2 Na4 129.7(17) 2_665 7_575
O65 Na2 Na4 72.7(13) . 7_575
O57 Na2 Na4 36.7(12) . 7_575
O57 Na2 Na4 172(3) 2_665 7_575
Na1' Na2 Na4 104.6(13) . 7_575
O71 Na2 Na4 51.7(19) 2_665 8_755
O71 Na2 Na4 111(2) . 8_755
O57' Na2 Na4 140(2) . 8_755
O57' Na2 Na4 62.3(16) 2_665 8_755
O65 Na2 Na4 72.7(13) 2_665 8_755
O65 Na2 Na4 129.8(17) . 8_755
O57 Na2 Na4 172(3) . 8_755
O57 Na2 Na4 36.7(12) 2_665 8_755
Na1' Na2 Na4 104.6(13) . 8_755
Na4 Na2 Na4 151(3) 7_575 8_755
O78 Na3 O58 110(5) . .
O78 Na3 O58' 122(5) . .
O58 Na3 O58' 20.1(14) . .
O78 Na3 O10 136(5) . .
O58 Na3 O10 86(2) . .
O58' Na3 O10 86(2) . .
O78 Na3 O72 64(4) . .
O58 Na3 O72 142(3) . .
O58' Na3 O72 159(3) . .
O10 Na3 O72 78(2) . .
O78 Na3 Na4 79(4) . .
O58 Na3 Na4 126(2) . .
O58' Na3 Na4 110(2) . .
O10 Na3 Na4 126(2) . .
O72 Na3 Na4 91(2) . .
O52 Na4 O53 84(2) 1_554 1_554
O52 Na4 O57 85(2) 1_554 8_755
O53 Na4 O57 82(2) 1_554 8_755
O52 Na4 O79 115(3) 1_554 .
O53 Na4 O79 158(3) 1_554 .
O57 Na4 O79 90(3) 8_755 .
O52 Na4 Na6 51.8(16) 1_554 1_554
O53 Na4 Na6 115(2) 1_554 1_554
O57 Na4 Na6 53.1(16) 8_755 1_554
O79 Na4 Na6 75(3) . 1_554
O52 Na4 W12 17.6(9) 1_554 1_554
O53 Na4 W12 69.9(15) 1_554 1_554
O57 Na4 W12 93.0(19) 8_755 1_554
O79 Na4 W12 131(3) . 1_554
Na6 Na4 W12 68.8(14) 1_554 1_554
O52 Na4 Na3 81.6(19) 1_554 .
O53 Na4 Na3 130(2) 1_554 .
O57 Na4 Na3 143(2) 8_755 .
O79 Na4 Na3 66(3) . .
Na6 Na4 Na3 92.4(18) 1_554 .
W12 Na4 Na3 83.8(14) 1_554 .
O52 Na4 Na2 120(2) 1_554 7_575
O53 Na4 Na2 112(2) 1_554 7_575
O57 Na4 Na2 45.9(17) 8_755 7_575
O79 Na4 Na2 51(2) . 7_575
Na6 Na4 Na2 70.3(15) 1_554 7_575
W12 Na4 Na2 134.8(19) 1_554 7_575
Na3 Na4 Na2 116.6(18) . 7_575
O57' Na6 O52 111(2) 8_756 .
O57' Na6 O57 40.3(18) 8_756 8_756
O52 Na6 O57 71.2(14) . 8_756
O57' Na6 Na4 78(2) 8_756 1_556
O52 Na6 Na4 41.1(13) . 1_556
O57 Na6 Na4 45.4(15) 8_756 1_556
W10 O10 Na3 151.6(16) . .
W16 O16 Na1 104.4(15) . 8_756
W16 O16 Na1 96.2(13) . .
Na1 O16 Na1 40(2) 8_756 .
W2 O17 W1 150.2(8) . .
W2 O18 W3 153.1(9) . .
W3 O19 W1 147.4(9) . .
W1 O20 W4 127.0(7) . .
W1 O21 W5 125.9(7) . .
W2 O22 W6 126.7(7) . .
W2 O23 W7 126.6(8) . .
W3 O24 W8 127.1(8) . .
W3 O25 W9 127.4(8) . .
W4 O26 W5 124.3(7) . .
W5 O27 W6 147.5(7) . .
W6 O28 W7 123.6(8) . .
W7 O29 W8 150.2(8) . .
W9 O30 W8 123.2(7) . .
W9 O31 W4 152.5(8) . .
Se1 O32 W4 120.9(6) . .
Se1 O32 W5 120.3(7) . .
W4 O32 W5 90.7(4) . .
Se1 O32 W1 134.6(7) . .
W4 O32 W1 88.9(4) . .
W5 O32 W1 89.8(4) . .
Se1 O33 W7 121.1(6) . .
Se1 O33 W6 120.0(7) . .
W7 O33 W6 90.0(5) . .
Se1 O33 W2 135.1(8) . .
W7 O33 W2 89.7(4) . .
W6 O33 W2 88.8(4) . .
Se1 O34 W8 121.5(7) . .
Se1 O34 W9 122.2(6) . .
W8 O34 W9 91.4(4) . .
W4 O35 W10 144.8(7) . .
W5 O36 W11 147.1(7) . .
W6 O37 W12 143.2(8) . .
W7 O38 W13 146.1(8) . .
W8 O39 W14 149.8(8) . .
W9 O40 W15 149.2(8) . .
W10 O41 W11 120.7(7) . .
W11 O42 W12 160.0(8) . .
W12 O43 W13 119.5(8) . .
W14 O44 W13 160.4(7) . .
W15 O45 W14 120.0(7) . .
W10 O46 W15 156.6(7) . .
P1 O47 W10 132.1(7) . .
P1 O47 W11 133.8(7) . .
W10 O47 W11 89.7(4) . .
P1 O48 W12 134.2(8) . .
P1 O48 W13 132.8(7) . .
W12 O48 W13 90.4(5) . .
P1 O49 W15 131.0(7) . .
P1 O49 W14 132.3(7) . .
W15 O49 W14 90.2(4) . .
W10 O50 W16 152.6(8) . 7_576
W11 O51 W16 148.3(8) 8_756 .
W12 O52 Na4 139.2(19) . 1_556
W12 O52 Na6 131.7(14) . .
Na4 O52 Na6 87.1(19) 1_556 .
W13 O53 Na4 135.4(17) . 1_556
W14 O54 W16 146.5(8) . .
W15 O55 W16 152.3(8) . .
W16 O56 Na1 98.0(14) . .
W16 O56 Na1 90.4(13) . 8_756
Na1 O56 Na1 38(2) . 8_756
O57 O57' Na6 85(3) . 7_576
O57 O57' Na2 85(3) . .
Na6 O57' Na2 133(3) 7_576 .
O57 O57' Na1' 100(3) . .
Na6 O57' Na1' 150(3) 7_576 .
Na2 O57' Na1' 77(2) . .
O57' O57 Na4 119(3) . 7_575
O57' O57 Na6 54(2) . 7_576
Na4 O57 Na6 82(2) 7_575 7_576
O57' O57 Na2 58(2) . .
Na4 O57 Na2 97(2) 7_575 .
Na6 O57 Na2 99.1(14) 7_576 .
O58 O58' Na3 55(4) . .
O58' O58 Na3 104(5) . .
Na1 O60 Na1' 37.3(17) . .
Na1' O65 Na2 82(2) . .
O67 O67' Na7 98(4) . .
O79 O71 Na2 142(6) . .
O71 O79 Na4 118(6) . .
C2 N1 C1 123(3) . .
C4 N2 C3 116(3) . .
C6 N3 C5 122(3) . .
C8 N4 C7 112(5) . .

loop_
_geom_bond_atom_site_label_1
_geom_bond_atom_site_label_2
_geom_bond_distance
_geom_bond_site_symmetry_2
W1 O1 1.718(13) .
W1 O21 1.903(14) .
W1 O20 1.909(16) .
W1 O17 1.979(17) .
W1 O19 1.995(16) .
W1 O32 2.513(13) .
W2 O2 1.716(15) .
W2 O23 1.854(19) .
W2 O22 1.857(17) .
W2 O17 1.863(15) .
W2 O18 1.87(2) .
W2 O33 2.525(13) .
W3 O3 1.717(16) .
W3 O19 1.848(13) .
W3 O24 1.886(16) .
W3 O25 1.917(17) .
W3 O18 1.95(2) .
W4 O4 1.705(14) .
W4 O35 1.857(11) .
W4 O26 1.910(13) .
W4 O31 1.917(13) .
W4 O20 1.936(14) .
W4 O32 2.397(13) .
W5 O5 1.697(14) .
W5 O36 1.795(12) .
W5 O27 1.880(14) .
W5 O26 1.958(13) .
W5 O21 1.999(13) .
W5 O32 2.412(13) .
W6 O6 1.693(17) .
W6 O37 1.781(13) .
W6 O28 1.928(17) .
W6 O27 1.945(14) .
W6 O22 2.012(15) .
W6 O33 2.416(15) .
W7 O7 1.706(16) .
W7 O38 1.790(14) .
W7 O29 1.80(3) .
W7 O28 1.931(17) .
W7 O23 2.032(17) .
W7 O33 2.395(13) .
W8 O8 1.695(16) .
W8 O39 1.793(13) .
W8 O30 1.969(15) .
W8 O24 1.992(15) .
W8 O29 2.01(3) .
W8 O34 2.391(13) .
W9 O9 1.703(16) .
W9 O40 1.857(12) .
W9 O31 1.900(13) .
W9 O30 1.937(14) .
W9 O25 1.939(15) .
W9 O34 2.410(14) .
W10 O10 1.697(15) .
W10 O50 1.858(12) .
W10 O41 1.874(12) .
W10 O46 1.890(11) .
W10 O35 1.961(12) .
W10 O47 2.353(12) .
W11 O11 1.722(15) .
W11 O51 1.787(13) 7_576
W11 O42 1.873(14) .
W11 O41 1.953(13) .
W11 O36 2.058(13) .
W11 O47 2.363(12) .
W12 O52 1.722(16) .
W12 O12 1.731(17) .
W12 O42 1.903(14) .
W12 O43 1.915(18) .
W12 O37 2.164(13) .
W12 O48 2.337(13) .
W12 Na4 3.72(6) 1_556
W13 O13 1.716(16) .
W13 O53 1.749(16) .
W13 O44 1.902(16) .
W13 O43 1.950(16) .
W13 O38 2.134(15) .
W13 O48 2.368(13) .
W14 O14 1.707(14) .
W14 O54 1.781(13) .
W14 O44 1.886(16) .
W14 O45 1.949(13) .
W14 O39 2.068(13) .
W14 O49 2.368(11) .
W15 O15 1.720(14) .
W15 O55 1.861(12) .
W15 O45 1.898(13) .
W15 O46 1.900(11) .
W15 O40 1.956(12) .
W15 O49 2.337(12) .
W16 O16 1.718(16) .
W16 O56 1.744(16) .
W16 O55 1.955(13) .
W16 O50 1.960(13) 8_756
W16 O51 2.147(14) .
W16 O54 2.191(14) .
W16 Na1 3.35(5) 8_756
W16 Na1 3.38(5) .
Se1 O34 1.682(13) .
Se1 O33 1.683(14) .
Se1 O32 1.701(12) .
P1 O48 1.508(14) .
P1 O47 1.524(13) .
P1 O49 1.531(13) .
Na1 Na1' 1.78(7) .
Na1 Na1 1.80(8) 8_756
Na1 Na1 1.80(8) 7_576
Na1 Na1' 2.24(8) 7_576
Na1 Na1 2.41(10) 2_665
Na1 O16 2.48(6) 7_576
Na1 O56 2.66(6) .
Na1 O60 2.72(7) .
Na1 O16 2.73(6) .
Na1 O56 2.85(6) 7_576
Na1 W16 3.35(5) 7_576
Na1' Na1 1.78(7) 2_665
Na1' Na1 2.24(8) 8_756
Na1' Na1 2.24(8) 7_576
Na1' O65 2.39(6) 2_665
Na1' O65 2.39(6) .
Na1' O57' 2.67(7) .
Na1' O57' 2.67(7) 2_665
Na1' O60 2.83(4) .
Na1' O60 2.83(4) 2_665
Na1' Na1' 3.20(12) 7_576
Na1' Na2 3.22(10) .
Na2 O71 1.99(7) 2_665
Na2 O71 1.99(7) .
Na2 O57' 2.49(7) .
Na2 O57' 2.49(7) 2_665
Na2 O65 2.52(7) 2_665
Na2 O65 2.52(7) .
Na2 O57 2.94(4) .
Na2 O57 2.94(4) 2_665
Na2 Na4 4.06(6) 7_575
Na2 Na4 4.06(6) 8_755
Na3 O78 1.47(10) .
Na3 O58 1.98(6) .
Na3 O58' 2.33(7) .
Na3 O10 2.37(6) .
Na3 O72 2.51(8) .
Na3 Na4 3.99(8) .
Na4 O52 2.24(6) 1_554
Na4 O53 2.32(6) 1_554
Na4 O57 2.45(7) 8_755
Na4 O79 2.83(12) .
Na4 Na6 3.40(8) 1_554
Na4 W12 3.72(6) 1_554
Na4 Na2 4.06(6) 7_575
Na6 O57' 2.23(8) 8_756
Na6 O52 2.67(5) .
Na6 O57 2.75(6) 8_756
Na6 Na4 3.40(8) 1_556
Na7 O67' 2.40(9) .
O16 Na1 2.48(6) 8_756
O50 W16 1.960(13) 7_576
O51 W11 1.787(13) 8_756
O52 Na4 2.24(6) 1_556
O53 Na4 2.32(6) 1_556
O56 Na1 2.85(6) 8_756
O57' O57 1.78(7) .
O57' Na6 2.23(8) 7_576
O57 Na4 2.45(7) 7_575
O57 Na6 2.75(6) 7_576
O58' O58 0.83(5) .
O63' O63 0.77(6) .
O67 O67' 1.59(7) .
O71 O79 1.42(11) .
N1 C2 1.485(19) .
N1 C1 1.518(19) .
N2 C4 1.488(18) .
N2 C3 1.494(19) .
N3 C6 1.495(19) .
N3 C5 1.497(19) .
N4 C8 1.48(2) .
N4 C7 1.50(2) .
